data_7707694
loop_
_publ_author_name
'Liu, Qian-Qian'
'Wang, Xiu-Li'
'Lin, Hong-Yan'
'Chang, Zhi-Han'
'Zhang, Yu-Chen'
'Tian, Yuan'
'Lu, Jun-Jun'
'Yu, Le'

_publ_section_title
;
 Two new polyoxometalate-based metal-organic complexes for the detection
 of trace Cr(VI) and their capacitor performance.
;
_journal_issue 27
_journal_name_full 'Dalton transactions (Cambridge, England : 2003)'
_journal_page_first 9450
_journal_page_last 9456
_journal_paper_doi 10.1039/d1dt01247a
_journal_volume 50
_journal_year 2021
_chemical_formula_moiety 'Mo12 O40 P, C24 H32 Cu2 N12 O8, 2(H2 O)'
_chemical_formula_sum 'C24 H36 Cu2 Mo12 N12 O50 P'
_chemical_formula_weight 2601.98
_space_group_crystal_system triclinic
_space_group_IT_number 2
_space_group_name_Hall '-P 1'
_space_group_name_H-M_alt 'P -1'
_atom_sites_solution_hydrogens mixed
_atom_sites_solution_primary dual
_audit_creation_date 2020-10-22
_audit_creation_method
;
Olex2 1.3-alpha
(compiled Nov 21 2019 18:26:39 for OlexSys, GUI svn.r6003)
;
_audit_update_record
;
2020-11-11 deposited with the CCDC.	2021-05-31 downloaded from the CCDC.
;
_cell_angle_alpha 67.854(2)
_cell_angle_beta 74.137(2)
_cell_angle_gamma 75.682(2)
_cell_formula_units_Z 1
_cell_length_a 11.6974(14)
_cell_length_b 11.8807(13)
_cell_length_c 12.1832(14)
_cell_measurement_reflns_used 2187
_cell_measurement_temperature 273.15
_cell_measurement_theta_max 25.127
_cell_measurement_theta_min 1.628
_cell_volume 1488.6(3)
_computing_cell_refinement 'SAINT+ Ver. 2016.5-0 (Bruker-AXS, 2016)'
_computing_data_collection 'APEX3 Ver. 2016.5-0 (Bruker-AXS, 2016)'
_computing_data_reduction 'SAINT+ Ver. 2016.5-0 (Bruker-AXS, 2016)'
_computing_molecular_graphics 'OLEX2 (Dolomanov et al., 2009)'
_computing_publication_material 'OLEX2 (Dolomanov et al., 2009)'
_computing_structure_refinement 'XL (Sheldrick, 2015b)'
_computing_structure_solution 'XT (Sheldrick, 2015a)'
_diffrn_ambient_temperature 273.15
_diffrn_detector 'charge-coupled device (CCD) area detector'
_diffrn_detector_area_resol_mean 7.9
_diffrn_detector_type 'Bruker APEX II'
_diffrn_measured_fraction_theta_full 1.000
_diffrn_measured_fraction_theta_max 0.995
_diffrn_measurement_device 'three-circle diffractometer'
_diffrn_measurement_device_type 'Bruker APEX II Quazar'
_diffrn_measurement_method '0.5\% \w and 0.5\% \f scans'
_diffrn_radiation_collimation 'focusing mirrors'
_diffrn_radiation_detector 'Bruker APEX II'
_diffrn_radiation_monochromator 'mirror optics'
_diffrn_radiation_probe x-ray
_diffrn_radiation_type 'Mo K\a'
_diffrn_radiation_wavelength 0.71073
_diffrn_radiation_xray_symbol K-L~3~
_diffrn_reflns_av_R_equivalents 0.0292
_diffrn_reflns_av_unetI/netI 0.0629
_diffrn_reflns_Laue_measured_fraction_full 1.000
_diffrn_reflns_Laue_measured_fraction_max 0.995
_diffrn_reflns_limit_h_max 15
_diffrn_reflns_limit_h_min -10
_diffrn_reflns_limit_k_max 15
_diffrn_reflns_limit_k_min -15
_diffrn_reflns_limit_l_max 14
_diffrn_reflns_limit_l_min -15
_diffrn_reflns_number 10628
_diffrn_reflns_point_group_measured_fraction_full 1.000
_diffrn_reflns_point_group_measured_fraction_max 0.995
_diffrn_reflns_theta_full 25.242
_diffrn_reflns_theta_max 27.734
_diffrn_reflns_theta_min 1.834
_diffrn_source 'microfocus sealed X-ray tube'
_diffrn_source_current 30.0
_diffrn_source_power 1.2
_diffrn_source_type 'Incoatec I\ms'
_diffrn_source_voltage 40.0
_diffrn_standards_number 0
_exptl_absorpt_coefficient_mu 3.287
_exptl_absorpt_correction_T_max 0.87
_exptl_absorpt_correction_T_min 0.86
_exptl_absorpt_correction_type multi-scan
_exptl_absorpt_process_details
;
SADABS-2016/2 (Krause et al., 2015) was used for absorption correction.
;
_exptl_crystal_colour green
_exptl_crystal_colour_primary green
_exptl_crystal_density_diffrn 2.903
_exptl_crystal_density_method 'not measured'
_exptl_crystal_description block
_exptl_crystal_F_000 1241
_exptl_crystal_size_max 0.24
_exptl_crystal_size_mid 0.22
_exptl_crystal_size_min 0.2
_refine_diff_density_max 1.076
_refine_diff_density_min -1.512
_refine_diff_density_rms 0.180
_refine_ls_extinction_method none
_refine_ls_goodness_of_fit_ref 1.046
_refine_ls_hydrogen_treatment constr
_refine_ls_matrix_type full
_refine_ls_number_parameters 482
_refine_ls_number_reflns 6966
_refine_ls_number_restraints 2
_refine_ls_restrained_S_all 1.046
_refine_ls_R_factor_all 0.0786
_refine_ls_R_factor_gt 0.0505
_refine_ls_shift/su_max 0.001
_refine_ls_shift/su_mean 0.000
_refine_ls_structure_factor_coef Fsqd
_refine_ls_weighting_details 'w=1/[\s^2^(Fo^2^)+(0.0229P)^2^+9.4230P] where P=(Fo^2^+2Fc^2^)/3'
_refine_ls_weighting_scheme calc
_refine_ls_wR_factor_gt 0.0931
_refine_ls_wR_factor_ref 0.1046
_reflns_Friedel_coverage 0.000
_reflns_number_gt 5049
_reflns_number_total 6966
_reflns_threshold_expression 'I > 2\s(I)'
_cod_data_source_file d1dt01247a2.cif
_cod_data_source_block 2
_cod_depositor_comments 'Adding full bibliography for 7707694--7707695.cif.'
_cod_database_code 7707694
_shelx_shelxl_version_number 2018/3
_shelx_space_group_comment
;
The symmetry employed for this shelxl refinement is uniquely defined
by the following loop, which should always be used as a source of
symmetry information in preference to the above space-group names.
They are only intended as comments.
;
_olex2_refinement_description
;
1. Fixed Uiso
 At 1.2 times of:
  All C(H) groups, All C(H,H) groups, All N(H) groups
 At 1.5 times of:
  All O(H,H) groups
2. Restrained distances
 H1Wa-H3Wa
 2.4 with sigma of 0.01
 Cu1-H1Wa \\sim Cu1-H1Wb
 with sigma of 0.02
3. Others
 Fixed Sof: O24(0.5) O25(0.5) O26(0.5) O27(0.5)
4.a Free rotating group:
 O1W(H1Wa,H1Wb), O3W(H3Wa,H3Wb)
4.b Rotating group:
 O2W(H2Wa,H2Wb)
4.c Secondary CH2 refined with riding coordinates:
 C12(H12a,H12b), C11(H11a,H11b)
4.d Aromatic/amide H refined with riding coordinates:
 N6(H6), N5(H5), C2(H2), C8(H8), C1(H1), C7(H7), C3(H3), C6(H6a)
;
_olex2_submission_special_instructions 'No special instructions were received'

loop_
_space_group_symop_operation_xyz
'x, y, z'
'-x, -y, -z'

loop_
_atom_site_label
_atom_site_type_symbol
_atom_site_fract_x
_atom_site_fract_y
_atom_site_fract_z
_atom_site_U_iso_or_equiv
_atom_site_adp_type
_atom_site_occupancy
_atom_site_site_symmetry_order
_atom_site_calc_flag
_atom_site_refinement_flags_posn
_atom_site_refinement_flags_adp
_atom_site_refinement_flags_occupancy
_atom_site_disorder_assembly
_atom_site_disorder_group
Mo1 Mo 0.78020(6) 0.58950(6) 0.73364(6) 0.02579(15) Uani 1 1 d . . . . .
Mo2 Mo 1.07803(6) 0.45419(6) 0.77780(6) 0.02837(16) Uani 1 1 d . . . . .
Mo3 Mo 0.70877(6) 0.65759(6) 0.44478(7) 0.02951(16) Uani 1 1 d . . . . .
Mo4 Mo 1.03600(6) 0.19582(6) 0.71774(6) 0.03301(17) Uani 1 1 d . . . . .
Mo5 Mo 1.02004(6) 0.75717(6) 0.57097(6) 0.03178(17) Uani 1 1 d . . . . .
Mo6 Mo 0.74889(6) 0.34659(6) 0.64384(7) 0.03479(18) Uani 1 1 d . . . . .
Cu1 Cu 0.32140(9) -0.17157(9) 0.88743(8) 0.0344(2) Uani 1 1 d D . . . .
P1 P 1.000000 0.500000 0.500000 0.0182(5) Uani 1 2 d S . P . .
O8 O 1.0535(5) 0.0553(5) 0.8180(5) 0.0385(14) Uani 1 1 d . . . . .
O10 O 1.0856(5) 0.6210(5) 0.7008(6) 0.0517(17) Uani 1 1 d . . . . .
O1W O 0.1750(6) -0.2256(6) 1.0007(6) 0.0497(16) Uani 1 1 d G . . . .
H1WA H 0.150231 -0.257204 0.961157 0.075 Uiso 1 1 d DG U . . .
H1WB H 0.128641 -0.156969 0.994509 0.075 Uiso 1 1 d DG U . . .
O1 O 0.4809(5) -0.1157(5) 0.7936(6) 0.0468(16) Uani 1 1 d . . . . .
O7 O 0.5711(5) 0.7244(5) 0.4179(5) 0.0386(13) Uani 1 1 d . . . . .
O4 O 0.8660(5) 0.7244(5) 0.6620(6) 0.0515(17) Uani 1 1 d . . . . .
N6 N 0.6442(6) 0.1123(6) 0.4789(6) 0.0360(16) Uani 1 1 d . . . . .
H6 H 0.605076 0.165505 0.513520 0.043 Uiso 1 1 calc R U . . .
N1 N 0.3013(5) -0.0192(6) 0.9287(5) 0.0294(14) Uani 1 1 d . . . . .
O14 O 0.9044(5) 0.4969(5) 0.8143(6) 0.0570(18) Uani 1 1 d . . . . .
N5 N 0.5913(5) 0.0330(5) 0.7440(5) 0.0284(14) Uani 1 1 d . . . . .
H5 H 0.595075 0.101924 0.749815 0.034 Uiso 1 1 calc R U . . .
O2 O 0.7305(6) 0.0824(5) 0.3011(5) 0.0501(17) Uani 1 1 d . . . . .
O18 O 0.6754(6) 0.6332(5) 0.8400(5) 0.0587(19) Uani 1 1 d . . . . .
O3 O 0.6336(5) 0.2691(5) 0.7175(5) 0.0433(15) Uani 1 1 d . . . . .
N2 N 0.6440(6) 0.3122(6) 0.1766(6) 0.0345(15) Uani 1 1 d . . . . .
O11 O 0.7959(6) 0.7824(6) 0.3609(7) 0.070(2) Uani 1 1 d . . . . .
O12 O 0.6804(7) 0.4850(5) 0.5361(6) 0.067(2) Uani 1 1 d . . . . .
O13 O 0.8707(6) 0.2376(8) 0.7389(6) 0.084(3) Uani 1 1 d . . . . .
O20 O 1.1130(6) 0.4333(7) 0.9095(5) 0.0597(19) Uani 1 1 d . . . . .
O15 O 0.7001(8) 0.6686(5) 0.5936(6) 0.072(2) Uani 1 1 d . . . . .
N3 N 0.2042(6) 0.1241(7) 1.0320(6) 0.0414(17) Uani 1 1 d . . . . .
C9 C 0.6433(6) 0.2844(7) 0.2947(7) 0.0311(17) Uani 1 1 d . . . . .
O16 O 0.7337(8) 0.4417(6) 0.7469(6) 0.075(3) Uani 1 1 d . . . . .
C5 C 0.4934(7) -0.0170(7) 0.7991(7) 0.0295(16) Uani 1 1 d . . . . .
O17 O 0.9625(5) 0.8372(8) 0.4274(6) 0.077(3) Uani 1 1 d . . . . .
C10 C 0.6769(7) 0.1495(7) 0.3590(7) 0.0298(17) Uani 1 1 d . . . . .
O6 O 0.7733(6) 0.5925(6) 0.3125(7) 0.069(2) Uani 1 1 d . . . . .
O19 O 1.0427(6) 0.2922(6) 0.8062(7) 0.068(2) Uani 1 1 d . . . . .
C4 C 0.3937(7) 0.0442(6) 0.8768(7) 0.0277(16) Uani 1 1 d . . . . .
O5 O 0.8203(6) 0.2721(9) 0.5291(6) 0.087(3) Uani 1 1 d . . . . .
N4 N 0.5905(7) 0.5248(6) 0.1510(7) 0.0499(19) Uani 1 1 d . . . . .
O9 O 1.0346(6) 0.8785(5) 0.6053(7) 0.064(2) Uani 1 1 d . . . . .
C2 C 0.2964(8) 0.1851(8) 0.9790(8) 0.040(2) Uani 1 1 d . . . . .
H2 H 0.295262 0.255360 0.996139 0.048 Uiso 1 1 calc R U . . .
C8 C 0.6162(7) 0.3777(7) 0.3436(7) 0.0314(17) Uani 1 1 d . . . . .
H8 H 0.617667 0.361043 0.424241 0.038 Uiso 1 1 calc R U . . .
C12 C 0.6725(8) -0.0163(7) 0.5537(7) 0.039(2) Uani 1 1 d . . . . .
H12A H 0.743734 -0.056209 0.511215 0.046 Uiso 1 1 calc R U . . .
H12B H 0.606253 -0.058736 0.567702 0.046 Uiso 1 1 calc R U . . .
O3W O 0.0333(6) -0.2447(8) 0.8818(8) 0.076(2) Uani 1 1 d G . . . .
H3WA H 0.023370 -0.304183 0.864615 0.113 Uiso 1 1 d DG U . . .
H3WB H -0.036007 -0.219818 0.917842 0.113 Uiso 1 1 d G U . . .
O2W O 0.4315(9) -0.2828(8) 1.0310(8) 0.102(3) Uani 1 1 d . . . . .
H2WA H 0.404986 -0.259541 1.095298 0.153 Uiso 1 1 d R U . . .
H2WB H 0.421599 -0.360493 1.059583 0.153 Uiso 1 1 d R U . . .
C1 C 0.2094(7) 0.0245(7) 1.0031(7) 0.0341(18) Uani 1 1 d . . . . .
H1 H 0.144102 -0.017557 1.037432 0.041 Uiso 1 1 calc R U . . .
C7 C 0.5868(7) 0.4964(7) 0.2689(8) 0.038(2) Uani 1 1 d . . . . .
H7 H 0.563451 0.559541 0.301985 0.046 Uiso 1 1 calc R U . . .
C3 C 0.3948(7) 0.1479(7) 0.8990(7) 0.0367(19) Uani 1 1 d . . . . .
H3 H 0.458515 0.191948 0.862127 0.044 Uiso 1 1 calc R U . . .
C11 C 0.6943(7) -0.0254(7) 0.6730(7) 0.0370(19) Uani 1 1 d . . . . .
H11A H 0.713160 -0.111650 0.719966 0.044 Uiso 1 1 calc R U . . .
H11B H 0.763727 0.012858 0.658370 0.044 Uiso 1 1 calc R U . . .
C6 C 0.6189(9) 0.4303(8) 0.1109(9) 0.053(3) Uani 1 1 d . . . . .
H6A H 0.621619 0.448029 0.029159 0.063 Uiso 1 1 calc R U . . .
O24 O 0.9571(8) 0.3707(8) 0.5510(8) 0.0187(19) Uani 0.5 1 d . . P . .
O25 O 1.1337(7) 0.4807(8) 0.4403(8) 0.0180(19) Uani 0.5 1 d . . P . .
O26 O 1.0742(7) 0.4145(8) 0.5968(8) 0.0182(19) Uani 0.5 1 d . . P . .
O27 O 0.9789(8) 0.5491(8) 0.5999(8) 0.023(2) Uani 0.5 1 d . . P . .

loop_
_atom_site_aniso_label
_atom_site_aniso_U_11
_atom_site_aniso_U_22
_atom_site_aniso_U_33
_atom_site_aniso_U_23
_atom_site_aniso_U_13
_atom_site_aniso_U_12
Mo1 0.0261(3) 0.0246(3) 0.0236(3) -0.0101(3) 0.0011(3) -0.0020(3)
Mo2 0.0309(4) 0.0293(3) 0.0260(3) -0.0115(3) -0.0061(3) -0.0027(3)
Mo3 0.0175(3) 0.0207(3) 0.0471(4) -0.0082(3) -0.0090(3) 0.0005(2)
Mo4 0.0308(4) 0.0209(3) 0.0290(4) 0.0009(3) 0.0025(3) 0.0039(3)
Mo5 0.0362(4) 0.0259(3) 0.0358(4) -0.0139(3) -0.0089(3) -0.0017(3)
Mo6 0.0209(3) 0.0368(4) 0.0385(4) 0.0010(3) -0.0032(3) -0.0149(3)
Cu1 0.0401(6) 0.0367(5) 0.0280(5) -0.0128(4) 0.0045(4) -0.0184(5)
P1 0.0169(12) 0.0153(11) 0.0195(12) -0.0048(10) -0.0017(10) -0.0014(9)
O8 0.046(3) 0.022(3) 0.032(3) -0.001(2) -0.001(3) 0.001(2)
O10 0.029(3) 0.032(3) 0.072(4) 0.010(3) -0.014(3) -0.006(3)
O1W 0.051(4) 0.056(4) 0.041(4) -0.019(3) 0.012(3) -0.028(3)
O1 0.045(4) 0.035(3) 0.062(4) -0.028(3) 0.016(3) -0.020(3)
O7 0.027(3) 0.042(3) 0.052(4) -0.027(3) -0.016(3) 0.009(2)
O4 0.029(3) 0.028(3) 0.073(4) 0.008(3) -0.012(3) -0.002(2)
N6 0.048(4) 0.026(3) 0.027(3) -0.009(3) -0.002(3) 0.001(3)
N1 0.027(3) 0.031(3) 0.028(3) -0.009(3) 0.001(3) -0.009(3)
O14 0.034(3) 0.036(3) 0.080(5) 0.009(3) -0.020(3) -0.003(3)
N5 0.027(3) 0.021(3) 0.033(3) -0.012(3) 0.004(3) -0.003(3)
O2 0.072(4) 0.036(3) 0.031(3) -0.017(3) 0.000(3) 0.010(3)
O18 0.061(4) 0.038(3) 0.037(3) -0.001(3) 0.015(3) 0.017(3)
O3 0.033(3) 0.038(3) 0.053(4) -0.006(3) 0.000(3) -0.020(3)
N2 0.048(4) 0.024(3) 0.027(3) -0.003(3) -0.001(3) -0.012(3)
O11 0.051(4) 0.063(4) 0.104(6) -0.065(4) 0.051(4) -0.040(4)
O12 0.130(7) 0.031(3) 0.061(4) 0.002(3) -0.058(5) -0.033(4)
O13 0.037(4) 0.163(8) 0.039(4) -0.053(5) -0.017(3) 0.046(4)
O20 0.057(4) 0.081(5) 0.038(4) -0.004(3) -0.017(3) -0.023(4)
O15 0.148(7) 0.028(3) 0.060(4) 0.010(3) -0.068(5) -0.036(4)
N3 0.036(4) 0.046(4) 0.040(4) -0.021(3) 0.005(3) -0.005(3)
C9 0.020(4) 0.032(4) 0.034(4) -0.011(3) 0.002(3) 0.000(3)
O16 0.151(8) 0.032(4) 0.054(4) 0.012(3) -0.060(5) -0.036(4)
C5 0.028(4) 0.031(4) 0.026(4) -0.008(3) -0.001(3) -0.005(3)
O17 0.029(3) 0.154(8) 0.039(4) -0.044(5) -0.014(3) 0.025(4)
C10 0.027(4) 0.034(4) 0.027(4) -0.011(3) -0.001(3) -0.004(3)
O6 0.058(4) 0.051(4) 0.101(6) -0.056(4) 0.043(4) -0.033(3)
O19 0.054(4) 0.053(4) 0.101(6) -0.053(4) 0.041(4) -0.033(3)
C4 0.029(4) 0.022(4) 0.029(4) -0.008(3) -0.002(3) -0.003(3)
O5 0.038(4) 0.163(8) 0.047(4) -0.048(5) -0.017(3) 0.041(5)
N4 0.061(5) 0.032(4) 0.051(5) -0.006(4) -0.015(4) -0.006(4)
O9 0.065(5) 0.031(3) 0.108(6) -0.023(4) -0.037(4) -0.004(3)
C2 0.042(5) 0.033(4) 0.042(5) -0.013(4) -0.003(4) -0.004(4)
C8 0.030(4) 0.031(4) 0.037(4) -0.015(3) -0.007(3) -0.005(3)
C12 0.049(5) 0.024(4) 0.030(4) -0.009(3) 0.001(4) 0.006(4)
O3W 0.050(4) 0.126(7) 0.077(5) -0.071(5) 0.004(4) -0.019(5)
O2W 0.156(9) 0.072(6) 0.105(7) -0.043(5) -0.084(7) 0.022(6)
C1 0.027(4) 0.037(4) 0.041(5) -0.017(4) -0.003(4) -0.007(3)
C7 0.030(4) 0.028(4) 0.061(6) -0.018(4) -0.011(4) -0.003(3)
C3 0.036(4) 0.026(4) 0.042(5) -0.012(4) 0.003(4) -0.004(3)
C11 0.033(4) 0.031(4) 0.038(5) -0.012(4) 0.001(4) 0.004(3)
C6 0.076(7) 0.036(5) 0.040(5) -0.004(4) -0.005(5) -0.022(5)
O24 0.015(4) 0.018(4) 0.020(5) -0.003(4) 0.000(4) -0.006(4)
O25 0.011(4) 0.024(5) 0.018(5) -0.006(4) 0.003(4) -0.009(4)
O26 0.010(4) 0.021(5) 0.021(5) -0.007(4) 0.003(4) -0.004(4)
O27 0.017(5) 0.026(5) 0.021(5) -0.007(4) 0.002(4) -0.002(4)

loop_
_atom_type_symbol
_atom_type_description
_atom_type_scat_dispersion_real
_atom_type_scat_dispersion_imag
_atom_type_scat_source
C C 0.0033 0.0016 'International Tables Vol C Tables 4.2.6.8 and 6.1.1.4'
H H 0.0000 0.0000 'International Tables Vol C Tables 4.2.6.8 and 6.1.1.4'
Cu Cu 0.3201 1.2651 'International Tables Vol C Tables 4.2.6.8 and 6.1.1.4'
Mo Mo -1.6832 0.6857 'International Tables Vol C Tables 4.2.6.8 and 6.1.1.4'
N N 0.0061 0.0033 'International Tables Vol C Tables 4.2.6.8 and 6.1.1.4'
O O 0.0106 0.0060 'International Tables Vol C Tables 4.2.6.8 and 6.1.1.4'
P P 0.1023 0.0942 'International Tables Vol C Tables 4.2.6.8 and 6.1.1.4'

loop_
_geom_angle_atom_site_label_1
_geom_angle_atom_site_label_2
_geom_angle_atom_site_label_3
_geom_angle
_geom_angle_site_symmetry_1
_geom_angle_site_symmetry_3
_geom_angle_publ_flag
O4 Mo1 O15 84.9(3) . . ?
O4 Mo1 O16 156.3(3) . . ?
O4 Mo1 O25 91.4(3) . 2_766 ?
O4 Mo1 O27 65.6(3) . . ?
O14 Mo1 O4 89.7(3) . . ?
O14 Mo1 O15 155.8(3) . . ?
O14 Mo1 O16 89.7(3) . . ?
O14 Mo1 O25 93.5(3) . 2_766 ?
O14 Mo1 O27 64.9(3) . . ?
O18 Mo1 O4 101.4(3) . . ?
O18 Mo1 O14 103.4(3) . . ?
O18 Mo1 O15 100.8(3) . . ?
O18 Mo1 O16 101.8(4) . . ?
O18 Mo1 O25 158.7(3) . 2_766 ?
O18 Mo1 O27 161.4(3) . . ?
O15 Mo1 O25 63.2(3) . 2_766 ?
O15 Mo1 O27 91.5(3) . . ?
O16 Mo1 O15 86.0(3) . . ?
O16 Mo1 O25 65.0(3) . 2_766 ?
O16 Mo1 O27 92.8(3) . . ?
O25 Mo1 O27 39.7(3) 2_766 . ?
O10 Mo2 O14 88.3(2) . . ?
O10 Mo2 O6 92.8(3) . 2_766 ?
O10 Mo2 O19 158.1(3) . . ?
O10 Mo2 O26 95.4(3) . . ?
O10 Mo2 O27 66.5(3) . . ?
O14 Mo2 O19 83.4(3) . . ?
O14 Mo2 O26 92.2(3) . . ?
O14 Mo2 O27 64.3(3) . . ?
O20 Mo2 O10 100.1(3) . . ?
O20 Mo2 O14 101.4(3) . . ?
O20 Mo2 O6 102.4(4) . 2_766 ?
O20 Mo2 O19 101.4(3) . . ?
O20 Mo2 O26 159.6(3) . . ?
O20 Mo2 O27 159.6(3) . . ?
O6 Mo2 O14 155.6(3) 2_766 . ?
O6 Mo2 O19 86.7(2) 2_766 . ?
O6 Mo2 O26 63.4(3) 2_766 . ?
O6 Mo2 O27 93.8(3) 2_766 . ?
O19 Mo2 O26 64.9(3) . . ?
O19 Mo2 O27 91.8(3) . . ?
O26 Mo2 O27 40.7(3) . . ?
O7 Mo3 O11 102.3(3) . . ?
O7 Mo3 O12 100.1(3) . . ?
O7 Mo3 O15 102.4(3) . . ?
O7 Mo3 O6 100.5(3) . . ?
O7 Mo3 O25 158.2(3) . 2_766 ?
O7 Mo3 O26 158.9(3) . 2_766 ?
O11 Mo3 O12 157.0(3) . . ?
O11 Mo3 O15 94.6(3) . . ?
O11 Mo3 O6 88.6(3) . . ?
O11 Mo3 O25 95.5(3) . 2_766 ?
O11 Mo3 O26 66.9(3) . 2_766 ?
O12 Mo3 O25 64.0(3) . 2_766 ?
O12 Mo3 O26 90.2(3) . 2_766 ?
O15 Mo3 O12 85.6(3) . . ?
O15 Mo3 O6 155.6(4) . . ?
O15 Mo3 O25 63.4(3) . 2_766 ?
O15 Mo3 O26 96.7(3) . 2_766 ?
O6 Mo3 O12 82.2(3) . . ?
O6 Mo3 O25 92.2(3) . 2_766 ?
O6 Mo3 O26 62.4(3) . 2_766 ?
O26 Mo3 O25 42.1(3) 2_766 2_766 ?
O8 Mo4 O11 101.9(3) . 2_766 ?
O8 Mo4 O13 102.3(3) . . ?
O8 Mo4 O17 102.3(3) . 2_766 ?
O8 Mo4 O19 101.5(3) . . ?
O8 Mo4 O24 158.5(3) . . ?
O11 Mo4 O24 92.1(3) 2_766 . ?
O13 Mo4 O11 155.6(4) . 2_766 ?
O13 Mo4 O17 88.8(3) . 2_766 ?
O13 Mo4 O19 91.6(3) . . ?
O13 Mo4 O24 63.9(3) . . ?
O17 Mo4 O11 83.2(3) 2_766 2_766 ?
O17 Mo4 O24 62.8(3) 2_766 . ?
O19 Mo4 O11 86.4(3) . 2_766 ?
O19 Mo4 O17 155.5(3) . 2_766 ?
O19 Mo4 O24 95.6(3) . . ?
O10 Mo5 O5 84.9(3) . 2_766 ?
O10 Mo5 O24 93.4(3) . 2_766 ?
O10 Mo5 O27 64.8(3) . . ?
O4 Mo5 O10 87.0(2) . . ?
O4 Mo5 O5 157.0(3) . 2_766 ?
O4 Mo5 O24 96.2(3) . 2_766 ?
O4 Mo5 O27 65.5(3) . . ?
O17 Mo5 O10 158.3(3) . . ?
O17 Mo5 O4 92.3(3) . . ?
O17 Mo5 O5 87.4(3) . 2_766 ?
O17 Mo5 O24 65.1(3) . 2_766 ?
O17 Mo5 O27 95.2(4) . . ?
O5 Mo5 O24 62.9(3) 2_766 2_766 ?
O5 Mo5 O27 91.6(3) 2_766 . ?
O9 Mo5 O10 99.8(3) . . ?
O9 Mo5 O4 102.1(3) . . ?
O9 Mo5 O17 101.5(4) . . ?
O9 Mo5 O5 100.4(4) . 2_766 ?
O9 Mo5 O24 157.9(3) . 2_766 ?
O9 Mo5 O27 159.8(3) . . ?
O24 Mo5 O27 42.0(3) 2_766 . ?
O3 Mo6 O12 102.8(3) . . ?
O3 Mo6 O13 98.7(3) . . ?
O3 Mo6 O16 100.1(3) . . ?
O3 Mo6 O5 100.5(4) . . ?
O3 Mo6 O24 156.0(3) . . ?
O3 Mo6 O25 159.3(3) . 2_766 ?
O12 Mo6 O13 158.0(4) . . ?
O12 Mo6 O16 88.9(3) . . ?
O12 Mo6 O24 96.9(3) . . ?
O12 Mo6 O25 66.0(3) . 2_766 ?
O13 Mo6 O24 63.8(3) . . ?
O13 Mo6 O25 92.0(3) . 2_766 ?
O16 Mo6 O13 82.4(3) . . ?
O16 Mo6 O24 93.9(3) . . ?
O16 Mo6 O25 63.6(3) . 2_766 ?
O5 Mo6 O12 93.4(3) . . ?
O5 Mo6 O13 87.6(3) . . ?
O5 Mo6 O16 158.2(4) . . ?
O5 Mo6 O24 64.3(3) . . ?
O5 Mo6 O25 97.7(4) . 2_766 ?
O24 Mo6 O25 44.1(3) . 2_766 ?
O1W Cu1 O1 170.8(3) . . ?
O1W Cu1 N1 94.4(2) . . ?
O1W Cu1 O2 105.4(3) . 2_656 ?
O1W Cu1 N2 93.1(3) . 2_656 ?
O1W Cu1 O2W 90.4(3) . . ?
O1 Cu1 O2 83.0(3) . 2_656 ?
O1 Cu1 O2W 82.2(3) . . ?
N1 Cu1 O1 80.6(2) . . ?
N1 Cu1 O2 99.1(2) . 2_656 ?
N1 Cu1 N2 171.8(2) . 2_656 ?
N1 Cu1 O2W 92.0(3) . . ?
N2 Cu1 O1 92.4(2) 2_656 . ?
N2 Cu1 O2 75.8(2) 2_656 2_656 ?
N2 Cu1 O2W 91.2(3) 2_656 . ?
O2W Cu1 O2 159.8(3) . 2_656 ?
O24 P1 O24 180.0 . 2_766 ?
O25 P1 O24 107.2(4) . . ?
O25 P1 O24 72.8(4) . 2_766 ?
O25 P1 O24 107.2(4) 2_766 2_766 ?
O25 P1 O24 72.8(4) 2_766 . ?
O25 P1 O25 180.0 . 2_766 ?
O25 P1 O26 109.6(4) 2_766 . ?
O25 P1 O26 70.4(4) . . ?
O25 P1 O26 70.4(4) 2_766 2_766 ?
O25 P1 O26 109.6(4) . 2_766 ?
O26 P1 O24 107.1(4) 2_766 . ?
O26 P1 O24 107.1(4) . 2_766 ?
O26 P1 O24 72.9(4) 2_766 2_766 ?
O26 P1 O24 72.9(4) . . ?
O26 P1 O26 180.0 2_766 . ?
O27 P1 O24 109.3(5) 2_766 2_766 ?
O27 P1 O24 109.3(5) . . ?
O27 P1 O24 70.7(5) . 2_766 ?
O27 P1 O24 70.7(5) 2_766 . ?
O27 P1 O25 112.3(5) . . ?
O27 P1 O25 67.7(5) . 2_766 ?
O27 P1 O25 67.7(5) 2_766 . ?
O27 P1 O25 112.3(5) 2_766 2_766 ?
O27 P1 O26 111.0(5) 2_766 . ?
O27 P1 O26 69.0(5) 2_766 2_766 ?
O27 P1 O26 111.0(5) . 2_766 ?
O27 P1 O26 69.0(5) . . ?
O27 P1 O27 180.0 2_766 . ?
Mo2 O10 Mo5 137.6(4) . . ?
Cu1 O1W H1WA 100.9 . . ?
Cu1 O1W H1WB 100.9 . . ?
H1WA O1W H1WB 104.5 . . ?
C5 O1 Cu1 114.4(5) . . ?
Mo5 O4 Mo1 138.4(3) . . ?
C10 N6 H6 119.0 . . ?
C10 N6 C12 122.1(6) . . ?
C12 N6 H6 119.0 . . ?
C4 N1 Cu1 114.9(5) . . ?
C1 N1 Cu1 128.0(5) . . ?
C1 N1 C4 117.1(6) . . ?
Mo1 O14 Mo2 138.6(4) . . ?
C5 N5 H5 119.1 . . ?
C5 N5 C11 121.8(6) . . ?
C11 N5 H5 119.1 . . ?
C10 O2 Cu1 106.8(5) . 2_656 ?
C9 N2 Cu1 117.5(5) . 2_656 ?
C6 N2 Cu1 124.4(6) . 2_656 ?
C6 N2 C9 118.1(7) . . ?
Mo3 O11 Mo4 138.8(4) . 2_766 ?
Mo6 O12 Mo3 138.0(4) . . ?
Mo4 O13 Mo6 138.4(4) . . ?
Mo3 O15 Mo1 140.1(5) . . ?
C2 N3 C1 116.5(7) . . ?
N2 C9 C10 113.6(6) . . ?
N2 C9 C8 119.6(7) . . ?
C8 C9 C10 126.8(7) . . ?
Mo1 O16 Mo6 137.7(4) . . ?
O1 C5 N5 122.7(7) . . ?
O1 C5 C4 118.2(6) . . ?
N5 C5 C4 119.0(6) . . ?
Mo5 O17 Mo4 138.5(4) . 2_766 ?
N6 C10 C9 116.0(7) . . ?
O2 C10 N6 124.4(7) . . ?
O2 C10 C9 119.6(7) . . ?
Mo2 O6 Mo3 139.4(4) 2_766 . ?
Mo4 O19 Mo2 139.2(4) . . ?
N1 C4 C5 111.9(6) . . ?
N1 C4 C3 121.8(7) . . ?
C3 C4 C5 126.3(7) . . ?
Mo6 O5 Mo5 138.4(5) . 2_766 ?
C6 N4 C7 115.6(8) . . ?
N3 C2 H2 118.8 . . ?
N3 C2 C3 122.5(8) . . ?
C3 C2 H2 118.8 . . ?
C9 C8 H8 121.1 . . ?
C7 C8 C9 117.7(8) . . ?
C7 C8 H8 121.1 . . ?
N6 C12 H12A 109.4 . . ?
N6 C12 H12B 109.4 . . ?
N6 C12 C11 111.1(6) . . ?
H12A C12 H12B 108.0 . . ?
C11 C12 H12A 109.4 . . ?
C11 C12 H12B 109.4 . . ?
H3WA O3W H3WB 104.5 . . ?
Cu1 O2W H2WA 111.1 . . ?
Cu1 O2W H2WB 110.9 . . ?
H2WA O2W H2WB 103.0 . . ?
N1 C1 H1 117.5 . . ?
N3 C1 N1 125.1(7) . . ?
N3 C1 H1 117.5 . . ?
N4 C7 C8 122.8(8) . . ?
N4 C7 H7 118.6 . . ?
C8 C7 H7 118.6 . . ?
C4 C3 C2 117.1(7) . . ?
C4 C3 H3 121.4 . . ?
C2 C3 H3 121.4 . . ?
N5 C11 C12 113.5(7) . . ?
N5 C11 H11A 108.9 . . ?
N5 C11 H11B 108.9 . . ?
C12 C11 H11A 108.9 . . ?
C12 C11 H11B 108.9 . . ?
H11A C11 H11B 107.7 . . ?
N2 C6 H6A 116.9 . . ?
N4 C6 N2 126.1(9) . . ?
N4 C6 H6A 116.9 . . ?
Mo5 O24 Mo4 93.1(3) 2_766 . ?
Mo5 O24 Mo6 94.1(3) 2_766 . ?
Mo6 O24 Mo4 93.3(3) . . ?
P1 O24 Mo4 122.6(5) . . ?
P1 O24 Mo5 123.6(4) . 2_766 ?
P1 O24 Mo6 122.1(5) . . ?
P1 O24 O27 52.0(4) . 2_766 ?
O27 O24 Mo4 134.2(5) 2_766 . ?
O27 O24 Mo5 71.7(4) 2_766 2_766 ?
O27 O24 Mo6 129.7(5) 2_766 . ?
Mo1 O25 Mo3 93.2(3) 2_766 2_766 ?
Mo1 O25 Mo6 93.1(3) 2_766 2_766 ?
Mo6 O25 Mo3 91.6(3) 2_766 2_766 ?
P1 O25 Mo1 126.6(5) . 2_766 ?
P1 O25 Mo3 122.6(5) . 2_766 ?
P1 O25 Mo6 120.8(5) . 2_766 ?
Mo2 O26 Mo3 93.8(3) . 2_766 ?
P1 O26 Mo2 124.8(4) . . ?
P1 O26 Mo3 124.9(4) . 2_766 ?
Mo1 O27 Mo5 89.8(3) . . ?
Mo2 O27 Mo1 90.7(3) . . ?
Mo2 O27 Mo5 90.7(3) . . ?
P1 O27 Mo1 125.9(5) . . ?
P1 O27 Mo2 125.4(5) . . ?
P1 O27 Mo5 123.6(5) . . ?
P1 O27 O25 57.8(4) . 2_766 ?
O25 O27 Mo1 68.2(4) 2_766 . ?
O25 O27 Mo2 134.7(6) 2_766 . ?
O25 O27 Mo5 126.9(6) 2_766 . ?

loop_
_geom_bond_atom_site_label_1
_geom_bond_atom_site_label_2
_geom_bond_distance
_geom_bond_site_symmetry_2
_geom_bond_publ_flag
Mo1 O4 1.897(6) . ?
Mo1 O14 1.860(6) . ?
Mo1 O18 1.666(6) . ?
Mo1 O15 1.976(6) . ?
Mo1 O16 1.902(6) . ?
Mo1 O25 2.439(8) 2_766 ?
Mo1 O27 2.501(9) . ?
Mo2 O10 1.858(5) . ?
Mo2 O14 1.936(6) . ?
Mo2 O20 1.677(6) . ?
Mo2 O6 1.866(6) 2_766 ?
Mo2 O19 1.951(6) . ?
Mo2 O26 2.436(9) . ?
Mo2 O27 2.490(9) . ?
Mo3 O7 1.671(5) . ?
Mo3 O11 1.821(6) . ?
Mo3 O12 1.992(6) . ?
Mo3 O15 1.840(6) . ?
Mo3 O6 1.937(6) . ?
Mo3 O25 2.497(9) 2_766 ?
Mo3 O26 2.446(8) 2_766 ?
Mo4 O8 1.659(5) . ?
Mo4 O11 1.972(6) 2_766 ?
Mo4 O13 1.844(6) . ?
Mo4 O17 1.945(6) 2_766 ?
Mo4 O19 1.870(6) . ?
Mo4 O24 2.488(9) . ?
Mo5 O10 1.957(6) . ?
Mo5 O4 1.886(6) . ?
Mo5 O17 1.869(6) . ?
Mo5 O5 1.962(6) 2_766 ?
Mo5 O9 1.702(6) . ?
Mo5 O24 2.423(9) 2_766 ?
Mo5 O27 2.511(9) . ?
Mo6 O3 1.673(5) . ?
Mo6 O12 1.834(6) . ?
Mo6 O13 1.976(6) . ?
Mo6 O16 1.932(7) . ?
Mo6 O5 1.833(7) . ?
Mo6 O24 2.426(8) . ?
Mo6 O25 2.487(8) 2_766 ?
Cu1 O1W 1.958(6) . ?
Cu1 O1 2.025(5) . ?
Cu1 N1 2.000(6) . ?
Cu1 O2 2.319(6) 2_656 ?
Cu1 N2 2.010(6) 2_656 ?
Cu1 O2W 2.260(8) . ?
P1 O24 1.578(8) 2_766 ?
P1 O24 1.578(8) . ?
P1 O25 1.535(8) 2_766 ?
P1 O25 1.535(8) . ?
P1 O26 1.548(9) 2_766 ?
P1 O26 1.548(9) . ?
P1 O27 1.477(9) 2_766 ?
P1 O27 1.477(9) . ?
O1W H1WA 0.8501 . ?
O1W H1WB 0.8497 . ?
O1 C5 1.244(8) . ?
N6 H6 0.8600 . ?
N6 C10 1.329(9) . ?
N6 C12 1.462(9) . ?
N1 C4 1.343(9) . ?
N1 C1 1.339(9) . ?
N5 H5 0.8600 . ?
N5 C5 1.317(9) . ?
N5 C11 1.466(9) . ?
O2 C10 1.208(8) . ?
N2 C9 1.348(10) . ?
N2 C6 1.332(10) . ?
N3 C2 1.326(10) . ?
N3 C1 1.339(10) . ?
C9 C10 1.499(10) . ?
C9 C8 1.380(10) . ?
C5 C4 1.510(10) . ?
C4 C3 1.360(10) . ?
N4 C7 1.337(11) . ?
N4 C6 1.323(11) . ?
C2 H2 0.9300 . ?
C2 C3 1.389(11) . ?
C8 H8 0.9300 . ?
C8 C7 1.378(11) . ?
C12 H12A 0.9700 . ?
C12 H12B 0.9700 . ?
C12 C11 1.503(11) . ?
O3W H3WA 0.8497 . ?
O3W H3WB 0.8501 . ?
O2W H2WA 0.8803 . ?
O2W H2WB 0.8799 . ?
C1 H1 0.9300 . ?
C7 H7 0.9300 . ?
C3 H3 0.9300 . ?
C11 H11A 0.9700 . ?
C11 H11B 0.9700 . ?
C6 H6A 0.9300 . ?
O24 O27 1.769(12) 2_766 ?

loop_
_geom_torsion_atom_site_label_1
_geom_torsion_atom_site_label_2
_geom_torsion_atom_site_label_3
_geom_torsion_atom_site_label_4
_geom_torsion
_geom_torsion_site_symmetry_1
_geom_torsion_site_symmetry_2
_geom_torsion_site_symmetry_3
_geom_torsion_site_symmetry_4
_geom_torsion_publ_flag
Cu1 O1 C5 N5 179.8(6) . . . . ?
Cu1 O1 C5 C4 2.6(9) . . . . ?
Cu1 N1 C4 C5 -0.6(8) . . . . ?
Cu1 N1 C4 C3 -178.1(6) . . . . ?
Cu1 N1 C1 N3 176.3(6) . . . . ?
Cu1 O2 C10 N6 152.4(7) 2_656 . . . ?
Cu1 O2 C10 C9 -27.6(8) 2_656 . . . ?
Cu1 N2 C9 C10 3.6(8) 2_656 . . . ?
Cu1 N2 C9 C8 -177.9(5) 2_656 . . . ?
Cu1 N2 C6 N4 176.8(7) 2_656 . . . ?
O8 Mo4 O13 Mo6 -153.8(7) . . . . ?
O8 Mo4 O19 Mo2 157.5(6) . . . . ?
O10 Mo5 O4 Mo1 -54.8(6) . . . . ?
O10 Mo5 O17 Mo4 -16.1(12) . . . 2_766 ?
O1 C5 C4 N1 -1.3(10) . . . . ?
O1 C5 C4 C3 176.0(8) . . . . ?
O7 Mo3 O11 Mo4 -154.2(6) . . . 2_766 ?
O7 Mo3 O15 Mo1 158.2(6) . . . . ?
O4 Mo1 O14 Mo2 -49.7(6) . . . . ?
O4 Mo5 O17 Mo4 -103.9(6) . . . 2_766 ?
N6 C12 C11 N5 58.9(9) . . . . ?
N1 C4 C3 C2 0.7(12) . . . . ?
O14 Mo1 O4 Mo5 53.5(6) . . . . ?
O14 Mo2 O10 Mo5 -55.7(5) . . . . ?
N5 C5 C4 N1 -178.7(7) . . . . ?
N5 C5 C4 C3 -1.4(12) . . . . ?
O18 Mo1 O4 Mo5 157.1(6) . . . . ?
O18 Mo1 O14 Mo2 -151.4(5) . . . . ?
O3 Mo6 O12 Mo3 155.2(6) . . . . ?
O3 Mo6 O5 Mo5 -155.0(6) . . . 2_766 ?
N2 C9 C10 N6 -160.7(7) . . . . ?
N2 C9 C10 O2 19.2(11) . . . . ?
N2 C9 C8 C7 2.1(11) . . . . ?
O11 Mo3 O15 Mo1 -98.1(6) . . . . ?
O11 Mo4 O13 Mo6 19.3(13) 2_766 . . . ?
O11 Mo4 O19 Mo2 56.0(6) 2_766 . . . ?
O12 Mo3 O11 Mo4 12.5(13) . . . 2_766 ?
O12 Mo3 O15 Mo1 58.8(6) . . . . ?
O12 Mo6 O5 Mo5 101.3(7) . . . 2_766 ?
O13 Mo4 O19 Mo2 -99.6(6) . . . . ?
O13 Mo6 O12 Mo3 -11.5(13) . . . . ?
O13 Mo6 O5 Mo5 -56.6(7) . . . 2_766 ?
O20 Mo2 O10 Mo5 -157.0(5) . . . . ?
O15 Mo1 O4 Mo5 -102.9(6) . . . . ?
O15 Mo1 O14 Mo2 27.0(10) . . . . ?
O15 Mo3 O11 Mo4 102.0(7) . . . 2_766 ?
N3 C2 C3 C4 -0.4(13) . . . . ?
C9 N2 C6 N4 -1.5(14) . . . . ?
C9 C8 C7 N4 -4.0(12) . . . . ?
O16 Mo1 O4 Mo5 -35.2(10) . . . . ?
O16 Mo1 O14 Mo2 106.5(6) . . . . ?
O16 Mo6 O12 Mo3 55.0(6) . . . . ?
O16 Mo6 O5 Mo5 5.7(14) . . . 2_766 ?
C5 N5 C11 C12 73.6(9) . . . . ?
C5 C4 C3 C2 -176.3(7) . . . . ?
O17 Mo4 O13 Mo6 -51.4(7) 2_766 . . . ?
O17 Mo4 O19 Mo2 -9.0(11) 2_766 . . . ?
O17 Mo5 O4 Mo1 103.5(6) . . . . ?
C10 N6 C12 C11 146.8(7) . . . . ?
C10 C9 C8 C7 -179.7(7) . . . . ?
O6 Mo2 O10 Mo5 99.9(5) 2_766 . . . ?
O6 Mo3 O11 Mo4 -53.7(7) . . . 2_766 ?
O6 Mo3 O15 Mo1 -1.4(11) . . . . ?
O19 Mo2 O10 Mo5 11.8(11) . . . . ?
O19 Mo4 O13 Mo6 104.1(7) . . . . ?
C4 N1 C1 N3 -1.9(12) . . . . ?
O5 Mo5 O4 Mo1 14.7(11) 2_766 . . . ?
O5 Mo5 O17 Mo4 53.1(7) 2_766 . . 2_766 ?
O5 Mo6 O12 Mo3 -103.3(7) . . . . ?
O9 Mo5 O4 Mo1 -154.2(6) . . . . ?
O9 Mo5 O17 Mo4 153.2(6) . . . 2_766 ?
C2 N3 C1 N1 2.1(13) . . . . ?
C8 C9 C10 N6 20.9(11) . . . . ?
C8 C9 C10 O2 -159.1(8) . . . . ?
C12 N6 C10 O2 1.0(13) . . . . ?
C12 N6 C10 C9 -179.0(7) . . . . ?
C1 N1 C4 C5 177.8(7) . . . . ?
C1 N1 C4 C3 0.3(11) . . . . ?
C1 N3 C2 C3 -0.9(13) . . . . ?
C7 N4 C6 N2 -0.3(15) . . . . ?
C11 N5 C5 O1 -0.8(12) . . . . ?
C11 N5 C5 C4 176.4(7) . . . . ?
C6 N2 C9 C10 -178.0(7) . . . . ?
C6 N2 C9 C8 0.5(11) . . . . ?
C6 N4 C7 C8 3.1(13) . . . . ?
O24 Mo4 O13 Mo6 8.7(6) . . . . ?
O24 Mo4 O19 Mo2 -35.7(6) . . . . ?
O24 Mo5 O4 Mo1 38.3(6) 2_766 . . . ?
O24 Mo5 O17 Mo4 -8.2(5) 2_766 . . 2_766 ?
O24 Mo6 O12 Mo3 -38.8(7) . . . . ?
O24 Mo6 O5 Mo5 5.3(6) . . . 2_766 ?
O24 P1 O25 Mo1 -117.3(6) 2_766 . . 2_766 ?
O24 P1 O25 Mo1 62.7(6) . . . 2_766 ?
O24 P1 O25 Mo3 118.8(6) 2_766 . . 2_766 ?
O24 P1 O25 Mo3 -61.2(6) . . . 2_766 ?
O24 P1 O25 Mo6 -176.0(5) . . . 2_766 ?
O24 P1 O25 Mo6 4.0(5) 2_766 . . 2_766 ?
O24 P1 O26 Mo2 58.9(6) 2_766 . . . ?
O24 P1 O26 Mo2 -121.1(6) . . . . ?
O24 P1 O26 Mo3 113.1(6) . . . 2_766 ?
O24 P1 O26 Mo3 -66.9(6) 2_766 . . 2_766 ?
O24 P1 O27 Mo1 121.7(7) 2_766 . . . ?
O24 P1 O27 Mo1 -58.3(7) . . . . ?
O24 P1 O27 Mo2 -116.1(6) 2_766 . . . ?
O24 P1 O27 Mo2 63.9(6) . . . . ?
O24 P1 O27 Mo5 -176.8(5) . . . . ?
O24 P1 O27 Mo5 3.2(5) 2_766 . . . ?
O24 P1 O27 O25 118.9(5) 2_766 . . 2_766 ?
O24 P1 O27 O25 -61.1(5) . . . 2_766 ?
O25 Mo1 O4 Mo5 -40.0(6) 2_766 . . . ?
O25 Mo1 O14 Mo2 41.6(6) 2_766 . . . ?
O25 Mo3 O11 Mo4 38.4(7) 2_766 . . 2_766 ?
O25 Mo3 O15 Mo1 -4.3(5) 2_766 . . . ?
O25 Mo6 O12 Mo3 -6.4(5) 2_766 . . . ?
O25 Mo6 O5 Mo5 35.1(7) 2_766 . . 2_766 ?
O25 P1 O24 Mo4 -114.5(6) 2_766 . . . ?
O25 P1 O24 Mo4 65.5(6) . . . . ?
O25 P1 O24 Mo5 -54.6(6) . . . 2_766 ?
O25 P1 O24 Mo5 125.4(6) 2_766 . . 2_766 ?
O25 P1 O24 Mo6 4.2(5) 2_766 . . . ?
O25 P1 O24 Mo6 -175.8(5) . . . . ?
O25 P1 O24 O27 -58.0(5) . . . 2_766 ?
O25 P1 O24 O27 122.0(5) 2_766 . . 2_766 ?
O25 P1 O26 Mo2 122.8(6) . . . . ?
O25 P1 O26 Mo2 -57.2(6) 2_766 . . . ?
O25 P1 O26 Mo3 -3.0(5) . . . 2_766 ?
O25 P1 O26 Mo3 177.0(5) 2_766 . . 2_766 ?
O25 P1 O27 Mo1 -177.3(5) . . . . ?
O25 P1 O27 Mo1 2.7(5) 2_766 . . . ?
O25 P1 O27 Mo2 -55.0(7) . . . . ?
O25 P1 O27 Mo2 125.0(7) 2_766 . . . ?
O25 P1 O27 Mo5 -115.7(7) 2_766 . . . ?
O25 P1 O27 Mo5 64.3(7) . . . . ?
O25 P1 O27 O25 180.000(2) . . . 2_766 ?
O26 Mo2 O10 Mo5 36.3(5) . . . . ?
O26 Mo3 O11 Mo4 6.7(6) 2_766 . . 2_766 ?
O26 Mo3 O15 Mo1 -30.9(6) 2_766 . . . ?
O26 P1 O24 Mo4 3.1(5) . . . . ?
O26 P1 O24 Mo4 -176.9(5) 2_766 . . . ?
O26 P1 O24 Mo5 63.0(6) 2_766 . . 2_766 ?
O26 P1 O24 Mo5 -117.0(6) . . . 2_766 ?
O26 P1 O24 Mo6 121.8(6) . . . . ?
O26 P1 O24 Mo6 -58.2(6) 2_766 . . . ?
O26 P1 O24 O27 -120.3(5) . . . 2_766 ?
O26 P1 O24 O27 59.7(5) 2_766 . . 2_766 ?
O26 P1 O25 Mo1 -53.3(7) 2_766 . . 2_766 ?
O26 P1 O25 Mo1 126.7(7) . . . 2_766 ?
O26 P1 O25 Mo3 -177.2(5) 2_766 . . 2_766 ?
O26 P1 O25 Mo3 2.8(5) . . . 2_766 ?
O26 P1 O25 Mo6 68.1(6) 2_766 . . 2_766 ?
O26 P1 O25 Mo6 -111.9(6) . . . 2_766 ?
O26 P1 O27 Mo1 59.6(7) 2_766 . . . ?
O26 P1 O27 Mo1 -120.4(7) . . . . ?
O26 P1 O27 Mo2 1.8(5) . . . . ?
O26 P1 O27 Mo2 -178.2(5) 2_766 . . . ?
O26 P1 O27 Mo5 -58.9(6) 2_766 . . . ?
O26 P1 O27 Mo5 121.1(6) . . . . ?
O26 P1 O27 O25 -123.1(5) . . . 2_766 ?
O26 P1 O27 O25 56.9(5) 2_766 . . 2_766 ?
O27 Mo1 O4 Mo5 -8.9(5) . . . . ?
O27 Mo1 O14 Mo2 13.3(5) . . . . ?
O27 Mo2 O10 Mo5 6.9(5) . . . . ?
O27 Mo5 O4 Mo1 8.9(5) . . . . ?
O27 Mo5 O17 Mo4 -38.3(6) . . . 2_766 ?
O27 P1 O24 Mo4 -56.6(6) . . . . ?
O27 P1 O24 Mo4 123.4(6) 2_766 . . . ?
O27 P1 O24 Mo5 -176.7(5) . . . 2_766 ?
O27 P1 O24 Mo5 3.3(5) 2_766 . . 2_766 ?
O27 P1 O24 Mo6 62.1(6) . . . . ?
O27 P1 O24 Mo6 -117.9(6) 2_766 . . . ?
O27 P1 O24 O27 180.000(2) . . . 2_766 ?
O27 P1 O25 Mo1 2.8(5) 2_766 . . 2_766 ?
O27 P1 O25 Mo1 -177.2(5) . . . 2_766 ?
O27 P1 O25 Mo3 58.9(6) . . . 2_766 ?
O27 P1 O25 Mo3 -121.1(6) 2_766 . . 2_766 ?
O27 P1 O25 Mo6 -55.8(6) . . . 2_766 ?
O27 P1 O25 Mo6 124.2(6) 2_766 . . 2_766 ?
O27 P1 O26 Mo2 -1.9(5) . . . . ?
O27 P1 O26 Mo2 178.1(5) 2_766 . . . ?
O27 P1 O26 Mo3 -127.6(6) . . . 2_766 ?
O27 P1 O26 Mo3 52.4(6) 2_766 . . 2_766 ?
